data_2203650
loop_
_publ_author_name
Vasu
'K. A. Nirmala'
'Deepak Chopra'
'S. Mohan'
J.Saravanan

_publ_section_title
;Methyl
 2-{[(2<i>E</i>)-3-phenylprop-2-enoyl]amino}-4,5,6,7-tetrahydro-1-benzothiophene-3-carboxylate
;
_journal_issue 5
_journal_name_full 'Acta Crystallographica Section E'
_journal_page_first o756
_journal_page_last o757
_journal_paper_doi 10.1107/S1600536804008104
_journal_volume 60
_journal_year 2004
_chemical_formula_iupac 'C19 H19 N O3 S'
_chemical_formula_moiety 'C19 H19 N O3 S'
_chemical_formula_sum 'C19 H19 N O3 S'
_chemical_formula_weight 341.42
_chemical_name_systematic
;
Methyl 2-{[(2E)-3-phenylprop-2-enoyl]amino}-
4,5,6,7-tetrahydro-1-benzothiophene-3-carboxylate
;
_space_group_IT_number 14
_symmetry_cell_setting monoclinic
_symmetry_space_group_name_Hall '-P 2yn'
_symmetry_space_group_name_H-M 'P 1 21/n 1'
_atom_sites_solution_hydrogens geom
_atom_sites_solution_primary direct
_atom_sites_solution_secondary difmap
_cell_angle_alpha 90
_cell_angle_beta 102.893(5)
_cell_angle_gamma 90
_cell_formula_units_Z 4
_cell_length_a 9.811(3)
_cell_length_b 9.590(3)
_cell_length_c 18.870(5)
_cell_measurement_reflns_used 575
_cell_measurement_temperature 293(2)
_cell_measurement_theta_max 21.5
_cell_measurement_theta_min 1.5
_cell_volume 1730.7(9)
_computing_cell_refinement SMART
_computing_data_collection 'SMART (Bruker, 1998)'
_computing_data_reduction 'SAINT (Bruker, 1998)'
_computing_molecular_graphics 'ORTEP-3 for Windows (Farrugia, 1997) and CAMERON (Watkin et al., 1993)'
_computing_publication_material 'PLATON (Spek, 2003)'
_computing_structure_refinement 'SHELXL97 (Sheldrick, 1997)'
_computing_structure_solution 'SIR92 (Altomare et al., 1993)'
_diffrn_ambient_temperature 293(2)
_diffrn_measured_fraction_theta_full 1.000
_diffrn_measured_fraction_theta_max 0.919
_diffrn_measurement_device_type 'Bruker SMART CCD area-detector'
_diffrn_measurement_method '\f and \w'
_diffrn_radiation_monochromator graphite
_diffrn_radiation_source 'fine-focus sealed tube'
_diffrn_radiation_type MoK\a
_diffrn_radiation_wavelength 0.71073
_diffrn_reflns_av_R_equivalents 0.0211
_diffrn_reflns_av_sigmaI/netI 0.0191
_diffrn_reflns_limit_h_max 12
_diffrn_reflns_limit_h_min -12
_diffrn_reflns_limit_k_max 12
_diffrn_reflns_limit_k_min -11
_diffrn_reflns_limit_l_max 21
_diffrn_reflns_limit_l_min -23
_diffrn_reflns_number 13095
_diffrn_reflns_reduction_process
;
 ?
;
_diffrn_reflns_theta_full 25.00
_diffrn_reflns_theta_max 27.34
_diffrn_reflns_theta_min 2.17
_exptl_absorpt_coefficient_mu 0.203
_exptl_absorpt_correction_T_max 0.9605
_exptl_absorpt_correction_T_min 0.8704
_exptl_absorpt_correction_type multi-scan
_exptl_absorpt_process_details '(SADABS; Sheldrick, 1996)'
_exptl_crystal_colour yellow
_exptl_crystal_density_diffrn 1.310
_exptl_crystal_density_method 'Not Measured'
_exptl_crystal_description prism
_exptl_crystal_F_000 720
_exptl_crystal_size_max 0.30
_exptl_crystal_size_mid 0.25
_exptl_crystal_size_min 0.20
_refine_diff_density_max 0.212
_refine_diff_density_min -0.244
_refine_ls_extinction_method none
_refine_ls_goodness_of_fit_ref 1.035
_refine_ls_hydrogen_treatment refall
_refine_ls_matrix_type full
_refine_ls_number_parameters 293
_refine_ls_number_reflns 3600
_refine_ls_number_restraints 0
_refine_ls_restrained_S_all 1.035
_refine_ls_R_factor_all 0.0586
_refine_ls_R_factor_gt 0.0446
_refine_ls_shift/su_max 0.001
_refine_ls_shift/su_mean 0.000
_refine_ls_structure_factor_coef Fsqd
_refine_ls_weighting_details 'calc w = 1/[\s^2^(Fo^2^)+(0.0709P)^2^+0.2357P] where P = (Fo^2^+2Fc^2^)/3'
_refine_ls_weighting_scheme calc
_refine_ls_wR_factor_gt 0.1145
_refine_ls_wR_factor_ref 0.1256
_reflns_number_gt 2765
_reflns_number_total 3600
_reflns_threshold_expression I>2\s(I)
_cod_data_source_file ob6360.cif
_cod_data_source_block I
_cod_depositor_comments
;
The following automatic conversions were performed:
'_symmetry_cell_setting' value 'Monoclinic' changed to 'monoclinic'
according to '/home/saulius/struct/CIF-dictionaries/cif_core.dic'
dictionary named 'cif_core.dic' version 2.4.1 from 2010-06-29.

Automatic conversion script
Id: cif_fix_enum 1527 2010-12-29 10:47:43Z saulius 

The following automatic conversions were performed:

'_symmetry_cell_setting' value 'Monoclinic' changed to 'monoclinic'
according to /home/saulius/struct/CIF-dictionaries/cif_core.dic
dictionary named 'cif_core.dic' version 2.4.1 from 2010-06-29.

Automatic conversion script
Id: cif_fix_values 1715 2011-07-08 13:25:40Z adriana 
;
_cod_original_sg_symbol_H-M 'P 21/n'
_cod_database_code 2203650
_cod_database_fobs_code 2203650

loop_
_symmetry_equiv_pos_as_xyz
x,y,z
1/2-x,1/2+y,1/2-z
-x,-y,-z
1/2+x,1/2-y,1/2+z

loop_
_atom_site_label
_atom_site_fract_x
_atom_site_fract_y
_atom_site_fract_z
_atom_site_U_iso_or_equiv
_atom_site_adp_type
_atom_site_calc_flag
_atom_site_occupancy
_atom_site_type_symbol
S1 0.65171(5) 0.16142(5) 0.90055(3) 0.06837(19) Uani d 1 S
O1 0.81769(16) -0.16844(13) 1.06978(7) 0.0789(4) Uani d 1 O
O2 0.64646(16) -0.30167(13) 1.00759(7) 0.0754(4) Uani d 1 O
O3 0.87019(15) 0.30951(15) 0.98307(9) 0.0850(5) Uani d 1 O
N1 0.85296(15) 0.08713(17) 1.01805(8) 0.0602(4) Uani d 1 N
C1 0.73155(16) 0.05104(18) 0.96828(8) 0.0537(4) Uani d 1 C
C2 0.66299(16) -0.07463(17) 0.96643(8) 0.0506(4) Uani d 1 C
C3 0.54064(16) -0.07995(17) 0.90755(8) 0.0521(4) Uani d 1 C
C4 0.52455(17) 0.0389(2) 0.86828(9) 0.0605(4) Uani d 1 C
C5 0.4387(2) -0.1975(2) 0.88895(11) 0.0639(5) Uani d 1 C
C6 0.3083(2) -0.1529(3) 0.83279(12) 0.0801(6) Uani d 1 C
C7 0.3411(2) -0.0657(3) 0.77267(11) 0.0806(6) Uani d 1 C
C8 0.4111(2) 0.0685(3) 0.80174(12) 0.0758(6) Uani d 1 C
C9 0.71706(19) -0.18257(18) 1.01942(9) 0.0595(4) Uani d 1 C
C10 0.6950(5) -0.4145(3) 1.05710(19) 0.1127(11) Uani d 1 C
C11 0.91471(18) 0.2151(2) 1.02482(10) 0.0634(4) Uani d 1 C
C12 1.03666(18) 0.2265(2) 1.08650(10) 0.0632(4) Uani d 1 C
C13 1.10784(18) 0.3433(2) 1.10032(10) 0.0626(4) Uani d 1 C
C14 1.23036(16) 0.36763(19) 1.15961(9) 0.0580(4) Uani d 1 C
C15 1.2701(2) 0.2776(3) 1.21792(11) 0.0730(5) Uani d 1 C
C16 1.3869(2) 0.3048(3) 1.27217(11) 0.0746(6) Uani d 1 C
C17 1.4663(2) 0.4196(2) 1.26827(10) 0.0698(5) Uani d 1 C
C18 1.4288(2) 0.5102(2) 1.21128(11) 0.0703(5) Uani d 1 C
C19 1.31040(19) 0.4855(2) 1.15744(11) 0.0633(5) Uani d 1 C
H1N 0.881(2) 0.026(2) 1.0486(11) 0.065(6) Uiso d 1 H
H5A 0.4135(19) -0.230(2) 0.9314(11) 0.067(5) Uiso d 1 H
H5B 0.485(2) -0.276(2) 0.8709(11) 0.073(6) Uiso d 1 H
H6A 0.258(3) -0.232(3) 0.8172(13) 0.095(7) Uiso d 1 H
H6B 0.246(3) -0.099(3) 0.8578(14) 0.102(8) Uiso d 1 H
H7A 0.252(2) -0.046(2) 0.7371(12) 0.087(6) Uiso d 1 H
H7B 0.405(3) -0.125(3) 0.7486(13) 0.101(7) Uiso d 1 H
H8A 0.343(3) 0.131(3) 0.8145(13) 0.096(7) Uiso d 1 H
H8B 0.453(2) 0.115(2) 0.7661(13) 0.092(7) Uiso d 1 H
H10A 0.791(3) -0.437(3) 1.0592(16) 0.127(12) Uiso d 1 H
H10B 0.699(4) -0.391(4) 1.104(2) 0.160(14) Uiso d 1 H
H10C 0.640(3) -0.497(3) 1.0419(16) 0.130(10) Uiso d 1 H
H12 1.064(2) 0.141(2) 1.1156(11) 0.076(6) Uiso d 1 H
H13 1.0818(19) 0.418(2) 1.0697(10) 0.064(5) Uiso d 1 H
H15 1.219(2) 0.199(2) 1.2233(12) 0.087(7) Uiso d 1 H
H16 1.409(2) 0.245(3) 1.3087(14) 0.094(7) Uiso d 1 H
H17 1.548(2) 0.435(2) 1.3038(11) 0.078(6) Uiso d 1 H
H18 1.482(2) 0.591(2) 1.2049(12) 0.087(7) Uiso d 1 H
H19 1.288(2) 0.542(2) 1.1202(11) 0.075(6) Uiso d 1 H

loop_
_atom_site_aniso_label
_atom_site_aniso_U_11
_atom_site_aniso_U_22
_atom_site_aniso_U_33
_atom_site_aniso_U_12
_atom_site_aniso_U_13
_atom_site_aniso_U_23
S1 0.0619(3) 0.0706(3) 0.0634(3) -0.0036(2) -0.0057(2) 0.0160(2)
O1 0.0954(10) 0.0691(8) 0.0547(7) 0.0050(7) -0.0203(7) 0.0022(6)
O2 0.0971(10) 0.0581(8) 0.0603(8) -0.0038(7) -0.0052(7) 0.0067(6)
O3 0.0728(8) 0.0760(9) 0.0880(10) -0.0115(7) -0.0207(7) 0.0185(7)
N1 0.0553(8) 0.0633(9) 0.0539(8) 0.0003(7) -0.0050(6) 0.0029(7)
C1 0.0499(8) 0.0632(10) 0.0444(8) 0.0054(7) 0.0030(6) -0.0010(7)
C2 0.0553(8) 0.0536(9) 0.0396(7) 0.0056(7) 0.0038(6) -0.0047(6)
C3 0.0512(8) 0.0594(9) 0.0427(8) 0.0058(7) 0.0040(6) -0.0072(7)
C4 0.0561(9) 0.0704(11) 0.0490(9) 0.0042(8) -0.0007(7) 0.0031(8)
C5 0.0657(10) 0.0645(11) 0.0558(10) -0.0020(9) 0.0012(8) -0.0130(9)
C6 0.0664(12) 0.0879(15) 0.0733(13) -0.0106(11) -0.0118(10) -0.0122(12)
C7 0.0678(12) 0.1070(17) 0.0552(10) 0.0138(11) -0.0113(9) -0.0130(11)
C8 0.0626(11) 0.0939(16) 0.0600(11) 0.0076(11) -0.0099(9) 0.0082(11)
C9 0.0722(11) 0.0591(10) 0.0424(8) 0.0058(8) 0.0022(7) -0.0053(7)
C10 0.158(3) 0.0750(17) 0.0858(19) -0.0048(18) -0.0151(19) 0.0228(14)
C11 0.0532(9) 0.0695(11) 0.0619(10) -0.0030(8) 0.0007(8) 0.0025(9)
C12 0.0539(9) 0.0718(12) 0.0576(10) -0.0029(8) -0.0006(7) 0.0041(9)
C13 0.0507(9) 0.0734(12) 0.0578(10) -0.0008(8) -0.0006(7) 0.0071(9)
C14 0.0473(8) 0.0712(11) 0.0521(9) 0.0003(7) 0.0042(7) -0.0003(8)
C15 0.0595(10) 0.0943(15) 0.0612(11) -0.0095(10) 0.0051(8) 0.0157(10)
C16 0.0641(11) 0.1053(17) 0.0498(10) 0.0092(11) 0.0028(8) 0.0121(10)
C17 0.0571(10) 0.0879(14) 0.0560(10) 0.0087(10) -0.0052(8) -0.0161(10)
C18 0.0624(10) 0.0663(12) 0.0738(12) -0.0022(9) -0.0028(9) -0.0144(10)
C19 0.0633(10) 0.0595(10) 0.0594(10) 0.0035(8) -0.0025(8) -0.0022(9)

loop_
_atom_type_symbol
_atom_type_description
_atom_type_scat_dispersion_real
_atom_type_scat_dispersion_imag
_atom_type_scat_source
S S 0.1246 0.1234 'International Tables Vol C Tables 4.2.6.8 and 6.1.1.4'
O O 0.0106 0.0060 'International Tables Vol C Tables 4.2.6.8 and 6.1.1.4'
N N 0.0061 0.0033 'International Tables Vol C Tables 4.2.6.8 and 6.1.1.4'
H H 0.0000 0.0000 'International Tables Vol C Tables 4.2.6.8 and 6.1.1.4'
C C 0.0033 0.0016 'International Tables Vol C Tables 4.2.6.8 and 6.1.1.4'

loop_
_geom_angle_atom_site_label_1
_geom_angle_atom_site_label_2
_geom_angle_atom_site_label_3
_geom_angle
C1 S1 C4 90.96(8)
C9 O2 C10 116.9(2)
C11 N1 C1 125.84(16)
C11 N1 H1N 120.3(14)
C1 N1 H1N 113.4(14)
C1 C2 C3 111.60(14)
C1 C2 C9 120.29(14)
C3 C2 C9 128.11(15)
C2 C1 N1 125.23(15)
C2 C1 S1 112.55(11)
N1 C1 S1 122.22(14)
C4 C3 C2 111.60(15)
C4 C3 C5 121.17(15)
C2 C3 C5 127.22(15)
C3 C4 C8 126.19(17)
C3 C4 S1 113.28(12)
C8 C4 S1 120.53(15)
C19 C14 C15 118.21(17)
C19 C14 C13 118.81(17)
C15 C14 C13 122.98(18)
C13 C12 C11 121.39(18)
C13 C12 H12 122.0(12)
C11 C12 H12 116.5(12)
C3 C5 C6 111.34(18)
C3 C5 H5B 108.9(12)
C6 C5 H5B 110.7(12)
C3 C5 H5A 109.9(12)
C6 C5 H5A 110.2(12)
H5B C5 H5A 105.7(17)
C17 C18 C19 120.3(2)
C17 C18 H18 123.8(13)
C19 C18 H18 115.9(13)
C6 C7 C8 111.00(18)
C6 C7 H7B 106.6(14)
C8 C7 H7B 111.1(14)
C6 C7 H7A 108.3(13)
C8 C7 H7A 110.0(13)
H7B C7 H7A 109.7(19)
C16 C17 C18 119.98(18)
C16 C17 H17 119.9(13)
C18 C17 H17 120.1(13)
O1 C9 O2 121.95(16)
O1 C9 C2 124.48(16)
O2 C9 C2 113.57(14)
C14 C19 C18 120.53(19)
C14 C19 H19 119.4(14)
C18 C19 H19 119.9(14)
C16 C15 C14 120.7(2)
C16 C15 H15 117.1(14)
C14 C15 H15 122.2(15)
C12 C13 C14 126.55(18)
C12 C13 H13 118.5(12)
C14 C13 H13 115.0(12)
C17 C16 C15 120.2(2)
C17 C16 H16 121.5(16)
C15 C16 H16 118.3(16)
C7 C6 C5 113.11(19)
C7 C6 H6B 109.0(15)
C5 C6 H6B 108.8(14)
C7 C6 H6A 114.3(15)
C5 C6 H6A 107.4(15)
H6B C6 H6A 104(2)
C7 C8 C4 109.57(18)
C7 C8 H8A 109.6(14)
C4 C8 H8A 109.4(14)
C7 C8 H8B 111.8(14)
C4 C8 H8B 108.5(14)
H8A C8 H8B 108(2)
O2 C10 H10B 112(2)
O2 C10 H10C 109.9(18)
H10B C10 H10C 114(3)
O2 C10 H10A 112(2)
H10B C10 H10A 101(3)
H10C C10 H10A 108(3)
O3 C11 N1 121.49(16)
O3 C11 C12 124.55(18)
N1 C11 C12 113.96(16)

loop_
_geom_bond_atom_site_label_1
_geom_bond_atom_site_label_2
_geom_bond_distance
S1 C1 1.7090(16)
S1 C4 1.7229(19)
O2 C9 1.329(2)
O2 C10 1.440(3)
O1 C9 1.216(2)
O3 C11 1.216(2)
N1 C11 1.362(2)
N1 C1 1.386(2)
N1 H1N 0.83(2)
C2 C1 1.377(2)
C2 C3 1.443(2)
C2 C9 1.455(2)
C3 C4 1.349(2)
C3 C5 1.496(3)
C4 C8 1.508(2)
C14 C19 1.382(3)
C14 C15 1.385(3)
C14 C13 1.467(2)
C12 C13 1.315(3)
C12 C11 1.475(2)
C12 H12 0.99(2)
C5 C6 1.529(3)
C5 H5B 0.98(2)
C5 H5A 0.94(2)
C18 C17 1.367(3)
C18 C19 1.382(2)
C18 H18 0.95(2)
C7 C6 1.501(3)
C7 C8 1.504(3)
C7 H7B 1.02(3)
C7 H7A 0.99(2)
C17 C16 1.360(3)
C17 H17 0.93(2)
C19 H19 0.88(2)
C15 C16 1.380(3)
C15 H15 0.92(2)
C13 H13 0.92(2)
C16 H16 0.89(3)
C6 H6B 0.99(3)
C6 H6A 0.92(3)
C8 H8A 0.97(3)
C8 H8B 0.97(2)
C10 H10B 0.91(4)
C10 H10C 0.96(3)
C10 H10A 0.96(3)

loop_
_geom_hbond_atom_site_label_D
_geom_hbond_atom_site_label_H
_geom_hbond_atom_site_label_A
_geom_hbond_site_symmetry_A
_geom_hbond_distance_DH
_geom_hbond_distance_HA
_geom_hbond_distance_DA
_geom_hbond_angle_DHA
_geom_hbond_publ_flag
C19 H19 O3 3_767 0.88(2) 2.62(2) 3.455(2) 159(2) yes
N1 H1N O1 1_555 0.83(2) 2.03(2) 2.689(2) 136(2) yes

loop_
_cod_related_entry_id
_cod_related_entry_database
_cod_related_entry_code
1 ChemSpider 30654745
